data_7205192
loop_
_publ_author_name
'Gutov, Oleksii V.'
'Rusanov, Eduard B.'
'Kudryavtsev, Alexey A.'
'Garasevych, Sergey G.'
'Slobodyanyuk, Olexandr V.'
'Yashchuk, Valerii M.'
'Chernega, Alexander N.'

_publ_section_title
;
 Luminescence induced by strong cation--anion \p--\p interactions in
 crystals of viologen analogues
;
_journal_issue 5
_journal_name_full CrystEngComm
_journal_page_first 1373
_journal_paper_doi 10.1039/c0ce00191k
_journal_volume 13
_journal_year 2011
_chemical_formula_sum 'C36 H40 N2 O7 S2'
_chemical_formula_weight 676.82
_chemical_name_common
;
1,4-bis(2-(1-methyl-pyridinium-4-yl)vinyl)benzene di-4-
methylbenzenesulphonate dihydrate
;
_chemical_name_systematic
;
?
;
_space_group_IT_number 14
_symmetry_space_group_name_Hall '-P 2yn'
_symmetry_space_group_name_H-M 'P 1 21/n 1'
_atom_sites_solution_hydrogens geom
_atom_sites_solution_primary direct
_atom_sites_solution_secondary difmap
_audit_creation_date 2010-02-22T15:57:22-00:00
_audit_creation_method 'WinGX routine CIF_UPDATE'
_cell_angle_alpha 90
_cell_angle_beta 92.093(5)
_cell_angle_gamma 90
_cell_formula_units_Z 2
_cell_length_a 8.9032(11)
_cell_length_b 18.990(2)
_cell_length_c 9.9994(11)
_cell_measurement_temperature 296(2)
_cell_volume 1689.5(3)
_computing_structure_refinement 'SHELXL-97 (Sheldrick, 1997)'
_computing_structure_solution 'SHELXS-97 (Sheldrick, 1990)'
_diffrn_ambient_temperature 296(2)
_diffrn_measured_fraction_theta_full 0.986
_diffrn_measured_fraction_theta_max 0.986
_diffrn_radiation_monochromator graphite
_diffrn_radiation_type MoK\a
_diffrn_radiation_wavelength 0.71073
_diffrn_reflns_av_R_equivalents 0.0294
_diffrn_reflns_av_unetI/netI 0.0379
_diffrn_reflns_limit_h_max 10
_diffrn_reflns_limit_h_min -9
_diffrn_reflns_limit_k_max 21
_diffrn_reflns_limit_k_min -20
_diffrn_reflns_limit_l_max 11
_diffrn_reflns_limit_l_min -11
_diffrn_reflns_number 7816
_diffrn_reflns_theta_full 23.93
_diffrn_reflns_theta_max 23.93
_diffrn_reflns_theta_min 2.14
_exptl_absorpt_coefficient_mu 0.209
_exptl_absorpt_correction_type none
_exptl_crystal_colour yellow
_exptl_crystal_density_diffrn 1.33
_exptl_crystal_density_method 'not measured'
_exptl_crystal_description block
_exptl_crystal_F_000 716
_exptl_crystal_size_max 0.49
_exptl_crystal_size_mid 0.26
_exptl_crystal_size_min 0.19
_refine_diff_density_max 0.258
_refine_diff_density_min -0.252
_refine_diff_density_rms 0.038
_refine_ls_extinction_method none
_refine_ls_goodness_of_fit_ref 0.979
_refine_ls_hydrogen_treatment mixed
_refine_ls_matrix_type full
_refine_ls_number_parameters 310
_refine_ls_number_reflns 2594
_refine_ls_number_restraints 4
_refine_ls_restrained_S_all 0.978
_refine_ls_R_factor_all 0.0676
_refine_ls_R_factor_gt 0.043
_refine_ls_shift/su_max 0.001
_refine_ls_shift/su_mean 0
_refine_ls_structure_factor_coef Fsqd
_refine_ls_weighting_details 'calc w=1/[\s^2^(Fo^2^)+(0.0442P)^2^+1.0353P] where P=(Fo^2^+2Fc^2^)/3'
_refine_ls_weighting_scheme calc
_refine_ls_wR_factor_gt 0.0958
_refine_ls_wR_factor_ref 0.1104
_reflns_number_gt 1848
_reflns_number_total 2594
_reflns_threshold_expression >2sigma(I)
_cod_data_source_file C0CE00191K.TXT
_cod_data_source_block gut20
_cod_database_code 7205192

loop_
_symmetry_equiv_pos_as_xyz
'x, y, z'
'-x+1/2, y+1/2, -z+1/2'
'-x, -y, -z'
'x-1/2, -y-1/2, z-1/2'

loop_
_atom_site_label
_atom_site_type_symbol
_atom_site_fract_x
_atom_site_fract_y
_atom_site_fract_z
_atom_site_U_iso_or_equiv
_atom_site_adp_type
_atom_site_occupancy
_atom_site_symmetry_multiplicity
_atom_site_calc_flag
_atom_site_refinement_flags
_atom_site_disorder_assembly
_atom_site_disorder_group
S1 S 0.03795(8) 0.63130(4) 0.64821(7) 0.0520(3) Uani 1 1 d . . .
C4 C 0.8590(3) 0.63325(15) 0.0370(3) 0.0485(7) Uani 1 1 d . . .
C7 C 1.2147(3) 0.53755(15) 0.1043(3) 0.0478(7) Uani 1 1 d . . .
C8 C 1.3589(3) 0.51926(13) 0.0479(3) 0.0411(6) Uani 1 1 d . . .
C9 C 1.4622(3) 0.48028(15) 0.1262(3) 0.0475(7) Uani 1 1 d . . .
C10 C 1.4001(3) 0.53867(14) -0.0795(3) 0.0457(7) Uani 1 1 d . . .
C6 C 1.1078(3) 0.57621(15) 0.0482(3) 0.0472(7) Uani 1 1 d . . .
C12 C 0.0375(3) 0.68409(13) 0.5018(2) 0.0399(6) Uani 1 1 d . . .
C17 C -0.0881(3) 0.72411(14) 0.4678(3) 0.0444(7) Uani 1 1 d . . .
C3 C 0.9642(3) 0.59281(13) 0.1078(3) 0.0421(6) Uani 1 1 d . . .
C14 C 0.1579(3) 0.72981(16) 0.3108(3) 0.0513(8) Uani 1 1 d . . .
C16 C -0.0897(3) 0.76591(15) 0.3550(3) 0.0461(7) Uani 1 1 d . . .
C13 C 0.1606(3) 0.68722(16) 0.4222(3) 0.0489(7) Uani 1 1 d . . .
C1 C 0.7887(3) 0.58706(15) 0.2823(3) 0.0538(8) Uani 1 1 d . . .
C2 C 0.9244(3) 0.56915(15) 0.2330(3) 0.0504(7) Uani 1 1 d . . .
C15 C 0.0331(3) 0.76978(14) 0.2748(2) 0.0430(7) Uani 1 1 d . . .
C5 C 0.7255(3) 0.64934(15) 0.0893(3) 0.0505(7) Uani 1 1 d . . .
C11 C 0.5450(4) 0.6470(2) 0.2686(5) 0.0707(10) Uani 1 1 d . . .
C18 C 0.0302(5) 0.8146(2) 0.1510(4) 0.0638(9) Uani 1 1 d . . .
N1 N 0.6910(2) 0.62685(11) 0.2113(2) 0.0470(6) Uani 1 1 d . . .
O3 O 0.0387(3) 0.68003(12) 0.7586(2) 0.0842(7) Uani 1 1 d . . .
O1 O 0.1747(2) 0.59064(12) 0.6489(2) 0.0779(7) Uani 1 1 d . . .
O2 O -0.0961(3) 0.59001(13) 0.6393(2) 0.0931(8) Uani 1 1 d . . .
H9 H 1.437(3) 0.4672(13) 0.211(3) 0.043(7) Uiso 1 1 d . . .
H16 H -0.174(3) 0.7908(12) 0.335(2) 0.038(7) Uiso 1 1 d . . .
H5 H 0.652(3) 0.6756(15) 0.041(3) 0.065(9) Uiso 1 1 d . . .
H4 H 0.878(3) 0.6496(14) -0.047(3) 0.054(8) Uiso 1 1 d . . .
H1 H 0.760(3) 0.5717(14) 0.364(3) 0.052(8) Uiso 1 1 d . . .
H17 H -0.175(3) 0.7206(12) 0.523(2) 0.040(7) Uiso 1 1 d . . .
H14 H 0.244(3) 0.7336(14) 0.257(3) 0.065(9) Uiso 1 1 d . . .
H10 H 1.335(3) 0.5647(14) -0.138(3) 0.057(8) Uiso 1 1 d . . .
H18A H -0.046(4) 0.8472(17) 0.147(3) 0.071(10) Uiso 1 1 d . . .
H13 H 0.245(3) 0.6585(14) 0.443(3) 0.055(8) Uiso 1 1 d . . .
O4 O 0.6984(9) 0.4924(5) 0.5503(8) 0.084(2) Uani 0.5 1 d PD . .
H7 H 1.194(3) 0.5170(15) 0.186(3) 0.068(10) Uiso 1 1 d . . .
H2 H 0.986(3) 0.5434(15) 0.287(3) 0.064(9) Uiso 1 1 d . . .
H18C H 0.028(3) 0.7843(16) 0.072(3) 0.072(10) Uiso 1 1 d . . .
H6 H 1.126(3) 0.5959(16) -0.037(3) 0.073(10) Uiso 1 1 d . . .
H11C H 0.546(4) 0.696(2) 0.295(3) 0.085(11) Uiso 1 1 d . . .
H11B H 0.523(4) 0.612(2) 0.336(4) 0.109(15) Uiso 1 1 d . . .
H11A H 0.468(5) 0.642(2) 0.196(5) 0.132(17) Uiso 1 1 d . . .
H18B H 0.119(4) 0.8429(19) 0.147(3) 0.094(13) Uiso 1 1 d . . .
H1O4 H 0.693(3) 0.460(2) 0.486(4) 0.18(3) Uiso 1 1 d D . .
H2O4 H 0.546(6) 0.511(2) 0.512(8) 0.08(3) Uiso 0.5 1 d PD . .
O4A O 0.6153(9) 0.4773(6) 0.5313(10) 0.109(3) Uani 0.5 1 d PD . .
H3O4 H 0.774(7) 0.521(4) 0.576(9) 0.13(4) Uiso 0.5 1 d PD . .

loop_
_atom_site_aniso_label
_atom_site_aniso_U_11
_atom_site_aniso_U_22
_atom_site_aniso_U_33
_atom_site_aniso_U_23
_atom_site_aniso_U_13
_atom_site_aniso_U_12
S1 0.0556(5) 0.0530(5) 0.0474(4) 0.0114(4) 0.0025(3) -0.0046(4)
C4 0.0478(18) 0.0485(18) 0.0494(17) 0.0045(15) 0.0054(14) 0.0060(14)
C7 0.0425(17) 0.0475(17) 0.0532(18) -0.0037(15) -0.0012(14) 0.0032(14)
C8 0.0372(15) 0.0355(15) 0.0501(16) -0.0060(13) -0.0050(12) 0.0037(12)
C9 0.0477(17) 0.0500(18) 0.0449(17) 0.0029(15) 0.0037(14) 0.0073(14)
C10 0.0436(17) 0.0437(16) 0.0492(17) 0.0022(14) -0.0088(14) 0.0107(13)
C6 0.0434(17) 0.0459(17) 0.0522(18) -0.0006(15) -0.0005(14) 0.0032(13)
C12 0.0394(15) 0.0403(15) 0.0398(14) 0.0002(12) -0.0010(12) -0.0037(12)
C17 0.0373(16) 0.0492(17) 0.0472(16) 0.0008(14) 0.0076(13) -0.0042(13)
C3 0.0387(15) 0.0359(15) 0.0516(16) -0.0070(13) 0.0000(13) -0.0010(12)
C14 0.0414(17) 0.069(2) 0.0436(17) 0.0081(15) 0.0087(14) 0.0057(15)
C16 0.0384(16) 0.0453(17) 0.0542(18) 0.0007(14) -0.0045(14) 0.0066(13)
C13 0.0385(16) 0.0586(19) 0.0498(17) 0.0079(15) 0.0023(14) 0.0091(14)
C1 0.061(2) 0.0467(18) 0.0545(19) 0.0029(16) 0.0112(16) -0.0028(15)
C2 0.0479(18) 0.0468(18) 0.0562(19) 0.0044(15) -0.0023(15) 0.0044(14)
C15 0.0440(16) 0.0462(16) 0.0386(15) 0.0006(13) 0.0008(12) 0.0002(13)
C5 0.0473(18) 0.0465(18) 0.0576(19) 0.0007(15) -0.0014(15) 0.0091(14)
C11 0.057(2) 0.060(3) 0.097(3) -0.019(2) 0.026(2) 0.0059(18)
C18 0.071(3) 0.069(2) 0.051(2) 0.012(2) 0.0027(17) 0.009(2)
N1 0.0390(13) 0.0377(13) 0.0648(16) -0.0089(12) 0.0076(11) 0.0025(10)
O3 0.132(2) 0.0777(16) 0.0437(12) 0.0028(12) 0.0109(12) 0.0011(14)
O1 0.0738(15) 0.0868(17) 0.0733(15) 0.0318(13) 0.0056(11) 0.0259(13)
O2 0.0753(16) 0.0947(18) 0.1080(19) 0.0489(16) -0.0146(13) -0.0378(14)
O4 0.083(6) 0.095(5) 0.074(4) -0.004(4) 0.008(4) -0.009(5)
O4A 0.122(8) 0.121(8) 0.085(5) -0.015(5) 0.006(6) 0.032(7)

loop_
_atom_type_symbol
_atom_type_description
_atom_type_scat_dispersion_real
_atom_type_scat_dispersion_imag
_atom_type_scat_source
C C 0.0033 0.0016 'International Tables Vol C Tables 4.2.6.8 and 6.1.1.4'
H H 0 0 'International Tables Vol C Tables 4.2.6.8 and 6.1.1.4'
N N 0.0061 0.0033 'International Tables Vol C Tables 4.2.6.8 and 6.1.1.4'
O O 0.0106 0.006 'International Tables Vol C Tables 4.2.6.8 and 6.1.1.4'
S S 0.1246 0.1234 'International Tables Vol C Tables 4.2.6.8 and 6.1.1.4'

loop_
_geom_angle_atom_site_label_1
_geom_angle_atom_site_label_2
_geom_angle_atom_site_label_3
_geom_angle
_geom_angle_site_symmetry_1
_geom_angle_site_symmetry_3
_geom_angle_publ_flag
O2 S1 O3 112.40(16) . . ?
O2 S1 O1 114.20(16) . . ?
O3 S1 O1 111.11(15) . . ?
O2 S1 C12 106.38(12) . . ?
O3 S1 C12 105.61(13) . . ?
O1 S1 C12 106.46(12) . . ?
C5 C4 C3 121.0(3) . . ?
C6 C7 C8 127.0(3) . . ?
C10 C8 C9 117.7(2) . . ?
C10 C8 C7 123.7(2) . . ?
C9 C8 C7 118.6(3) . . ?
C10 C9 C8 121.6(3) 3_865 . ?
C9 C10 C8 120.7(3) 3_865 . ?
C7 C6 C3 125.3(3) . . ?
C13 C12 C17 119.1(2) . . ?
C13 C12 S1 121.5(2) . . ?
C17 C12 S1 119.39(19) . . ?
C16 C17 C12 120.1(3) . . ?
C4 C3 C2 116.8(3) . . ?
C4 C3 C6 119.7(3) . . ?
C2 C3 C6 123.5(3) . . ?
C13 C14 C15 121.6(3) . . ?
C17 C16 C15 121.4(3) . . ?
C14 C13 C12 120.1(3) . . ?
N1 C1 C2 121.1(3) . . ?
C1 C2 C3 120.2(3) . . ?
C16 C15 C14 117.7(3) . . ?
C16 C15 C18 121.3(3) . . ?
C14 C15 C18 121.0(3) . . ?
N1 C5 C4 121.0(3) . . ?
C1 N1 C5 119.8(2) . . ?
C1 N1 C11 120.0(3) . . ?
C5 N1 C11 120.1(3) . . ?

loop_
_geom_bond_atom_site_label_1
_geom_bond_atom_site_label_2
_geom_bond_distance
_geom_bond_site_symmetry_2
_geom_bond_publ_flag
S1 O2 1.428(2) . ?
S1 O3 1.440(2) . ?
S1 O1 1.442(2) . ?
S1 C12 1.774(3) . ?
C4 C5 1.351(4) . ?
C4 C3 1.386(4) . ?
C7 C6 1.312(4) . ?
C7 C8 1.463(4) . ?
C8 C10 1.388(4) . ?
C8 C9 1.398(4) . ?
C9 C10 1.376(4) 3_865 ?
C10 C9 1.376(4) 3_865 ?
C6 C3 1.464(4) . ?
C12 C13 1.379(4) . ?
C12 C17 1.384(4) . ?
C17 C16 1.378(4) . ?
C3 C2 1.389(4) . ?
C14 C13 1.376(4) . ?
C14 C15 1.382(4) . ?
C16 C15 1.382(4) . ?
C1 N1 1.337(4) . ?
C1 C2 1.364(4) . ?
C15 C18 1.501(4) . ?
C5 N1 1.338(3) . ?
C11 N1 1.489(4) . ?
O4 O4A 0.809(9) . ?
